data_7712496
loop_
_publ_author_name
'Dissanayake, Deepamali'
'Forsyth, Craig M.'
'Vidovic, Dragoslav'

_publ_section_title
;
 Synthesis, Characterisation and Reactivity studies of Chiral
 \b-Diketiminate-like Supported Aluminium Lewis Acid Complexes Towards
 Difficult Diels Alder Cycloadditions
;
_journal_name_full 'Dalton Transactions'
_journal_paper_doi 10.1039/D3DT00206C
_journal_year 2023
_chemical_absolute_configuration ad
_chemical_formula_moiety 'C34 H36 N2 O'
_chemical_formula_sum 'C34 H36 N2 O'
_chemical_formula_weight 488.64
_space_group_crystal_system monoclinic
_space_group_IT_number 4
_space_group_name_Hall 'P 2yb'
_space_group_name_H-M_alt 'P 1 21 1'
_atom_sites_solution_hydrogens mixed
_atom_sites_solution_primary iterative
_audit_creation_date 2022-08-04
_audit_creation_method
;
Olex2 1.3
(compiled 2020.11.12 svn.r5f609507 for OlexSys, GUI svn.r6408)
;
_audit_update_record
;
2023-01-18 deposited with the CCDC.	2023-03-01 downloaded from the CCDC.
;
_cell_angle_alpha 90
_cell_angle_beta 112.015(2)
_cell_angle_gamma 90
_cell_formula_units_Z 4
_cell_length_a 15.9991(2)
_cell_length_b 10.05330(10)
_cell_length_c 19.1215(2)
_cell_measurement_reflns_used 26941
_cell_measurement_temperature 123.00(10)
_cell_measurement_theta_max 77.4960
_cell_measurement_theta_min 4.5650
_cell_volume 2851.32(7)
_computing_cell_refinement 'CrysAlisPro 1.171.41.113a (Rigaku OD, 2021)'
_computing_data_collection 'CrysAlisPro 1.171.41.113a (Rigaku OD, 2021)'
_computing_data_reduction 'CrysAlisPro 1.171.41.113a (Rigaku OD, 2021)'
_computing_molecular_graphics 'Olex2 1.3 (Dolomanov et al., 2009)'
_computing_publication_material 'Olex2 1.3 (Dolomanov et al., 2009)'
_computing_structure_refinement 'SHELXL 2018/3 (Sheldrick, 2015)'
_computing_structure_solution 'olex2.solve 1.3 (Bourhis et al., 2015)'
_diffrn_ambient_environment N~2~
_diffrn_ambient_temperature 123.00(10)
_diffrn_detector 'Hybrid Pixel Array Detector'
_diffrn_detector_area_resol_mean 10.0000
_diffrn_detector_type HyPix
_diffrn_measured_fraction_theta_full 0.999
_diffrn_measured_fraction_theta_max 0.990
_diffrn_measurement_details
;
List of Runs (angles in degrees, time in seconds):

  # Type    Start    End  Width  t~exp~   \w     \q     \k     \f   Frames
#--------------------------------------------------------------------------
  1  \w   -119.00 -26.00   0.50    0.57    --  -47.86 -74.00 177.00  186
  2  \w    -69.00  25.00   0.50    0.57    --  -47.86  74.00 -53.00  188
  3  \w     27.00 121.00   0.50    0.57    --   47.86  74.00 -53.00  188
  4  \w    -24.00  69.00   0.50    0.57    --   47.86 -74.00 177.00  186
  5  \w   -163.00 -70.00   0.50    2.30    --  -91.75 -74.00 177.00  186
  6  \w   -113.00 -19.00   0.50    2.30    --  -91.75  74.00 -53.00  188
  7  \w     92.00 178.00   0.50    2.30    --  113.25  74.00 -53.00  172
  8  \w     42.00 135.00   0.50    2.30    --  113.25 -74.00 177.00  186
  9  \w   -119.00 -73.00   0.50    0.57    --  -47.86-125.00 -60.00   92
 10  \w   -119.00 -73.00   0.50    0.57    --  -47.86-125.00  60.00   92
 11  \w   -119.00 -73.00   0.50    0.57    --  -47.86-125.00-120.00   92
 12  \w    -26.00  61.00   0.50    0.57    --   47.86 -19.00-150.00  174
 13  \w    -25.00  61.00   0.50    0.57    --   47.86 -38.00-180.00  172
 14  \w   -163.00 -75.00   0.50    2.30    --  -91.75 -61.00  60.00  176
 15  \w    -68.00 -17.00   0.50    2.30    --  -91.75  30.00 150.00  102
 16  \w   -166.00 -78.00   0.50    2.30    --  -91.75 -15.00  60.00  176
 17  \w   -163.00 -79.00   0.50    2.30    --  -91.75 -45.00  60.00  168
 18  \w     42.00  76.00   0.50    2.30    --  113.25 -45.00 -60.00   68
 19  \w     42.00  76.00   0.50    2.30    --  113.25 -45.00  30.00   68
 20  \w     42.00 106.00   0.50    2.30    --  113.25 -94.00 -60.00  128
 21  \w     97.00 178.00   0.50    2.30    --  113.25  61.00  30.00  162
 22  \w     39.00  66.00   0.50    2.30    --  113.25 -30.00-150.00   54
 23  \w    100.00 178.00   0.50    2.30    --  113.25  15.00-120.00  156
 24  \w     42.00  76.00   0.50    2.30    --  113.25 -45.00  90.00   68
 25  \w     91.00 178.00   0.50    2.30    --  113.25  77.00 -30.00  174
 26  \w     42.00 106.00   0.50    2.30    --  113.25 -94.00-120.00  128
 27  \w     42.00  76.00   0.50    2.30    --  113.25 -45.00-180.00   68
 28  \w     42.00 130.00   0.50    2.30    --  113.25 -61.00-150.00  176
 29  \w     42.00 106.00   0.50    2.30    --  113.25 -94.00 150.00  128
 30  \w    101.00 178.00   0.50    2.30    --  113.25  45.00  60.00  154
 31  \w     42.00 111.00   0.50    2.30    --  113.25-125.00  30.00  138
 32  \w    101.00 178.00   0.50    2.30    --  113.25  45.00  30.00  154
 33  \w     42.00  76.00   0.50    2.30    --  113.25 -45.00   0.00   68
 34  \w     42.00  70.00   0.50    2.30    --  113.25 -94.00-150.00   56
 35  \w     74.00  99.00   0.50    2.30    --  113.25 -94.00-150.00   50
 36  \w    126.00 161.00   0.50    2.30    --  113.25  15.00  30.00   70
 37  \w     39.00  66.00   0.50    2.30    --  113.25 -30.00  90.00   54
 38  \w     94.00 120.00   0.50    2.30    --  113.25 -61.00 120.00   52
 39  \w    146.00 176.00   0.50    2.30    --  113.25  30.00  90.00   60
 40  \w     60.00  88.00   0.50    2.30    --  113.25 -61.00 120.00   56
 41  \w    101.00 140.00   0.50    2.30    --  113.25  45.00  90.00   78
 42  \w     43.00  69.00   0.50    2.30    --  113.25 -45.00 -90.00   52
 43  \w     42.00  67.00   0.50    2.30    --  113.25-125.00 150.00   50
 44  \w     86.00 111.00   0.50    2.30    --  113.25-125.00 150.00   50
 45  \w    153.00 178.00   0.50    2.30    --  113.25  45.00-120.00   50
 46  \w    104.00 178.00   0.50    2.30    --  113.25  45.00 -90.00  148
 47  \w     39.00  65.00   0.50    2.30    --  113.25 -30.00-180.00   52
 48  \w     47.00  74.00   0.50    2.30    --  113.25 -45.00-120.00   54
 49  \w    114.00 142.00   0.50    2.30    --  113.25  45.00-120.00   56
 50  \w     80.00 106.00   0.50    2.30    --  113.25 -94.00-180.00   52
 51  \w     99.00 125.00   0.50    2.30    --  113.25   0.00 120.00   52
 52  \w    146.00 176.00   0.50    2.30    --  113.25   0.00 120.00   60
 53  \w     98.00 133.00   0.50    2.30    --  113.25  61.00-120.00   70
 54  \w    112.00 137.00   0.50    2.30    --  113.25  30.00  90.00   50
 55  \w     42.00  71.00   0.50    2.30    --  113.25 -45.00  60.00   58
;
_diffrn_measurement_device 'four-circle diffractometer'
_diffrn_measurement_device_type 'XtaLAB Synergy, Dualflex, HyPix'
_diffrn_measurement_method '\w scans'
_diffrn_orient_matrix_type 'CrysAlisPro convention (1999,Acta A55,543-557)'
_diffrn_orient_matrix_UB_11 0.0942193000
_diffrn_orient_matrix_UB_12 -0.0592641000
_diffrn_orient_matrix_UB_13 0.0162481000
_diffrn_orient_matrix_UB_21 -0.0192890000
_diffrn_orient_matrix_UB_22 -0.1104492000
_diffrn_orient_matrix_UB_23 0.0478466000
_diffrn_orient_matrix_UB_31 -0.0392529000
_diffrn_orient_matrix_UB_32 -0.0881417000
_diffrn_orient_matrix_UB_33 -0.0706930000
_diffrn_radiation_monochromator mirror
_diffrn_radiation_probe x-ray
_diffrn_radiation_type 'Cu K\a'
_diffrn_radiation_wavelength 1.54184
_diffrn_reflns_av_R_equivalents 0.0690
_diffrn_reflns_av_unetI/netI 0.0464
_diffrn_reflns_Laue_measured_fraction_full 0.999
_diffrn_reflns_Laue_measured_fraction_max 0.990
_diffrn_reflns_limit_h_max 20
_diffrn_reflns_limit_h_min -20
_diffrn_reflns_limit_k_max 12
_diffrn_reflns_limit_k_min -12
_diffrn_reflns_limit_l_max 23
_diffrn_reflns_limit_l_min -24
_diffrn_reflns_number 59697
_diffrn_reflns_point_group_measured_fraction_full 0.999
_diffrn_reflns_point_group_measured_fraction_max 0.977
_diffrn_reflns_theta_full 67.684
_diffrn_reflns_theta_max 80.007
_diffrn_reflns_theta_min 4.548
_diffrn_source 'micro-focus sealed X-ray tube'
_diffrn_source_type 'PhotonJet (Cu) X-ray Source'
_exptl_absorpt_coefficient_mu 0.523
_exptl_absorpt_correction_T_max 1.00000
_exptl_absorpt_correction_T_min 0.63449
_exptl_absorpt_correction_type multi-scan
_exptl_absorpt_process_details
;
CrysAlisPro 1.171.41.113a (Rigaku Oxford Diffraction, 2021)
Empirical absorption correction using spherical harmonics,
implemented in SCALE3 ABSPACK scaling algorithm.
;
_exptl_crystal_colour 'clear colourless'
_exptl_crystal_colour_lustre clear
_exptl_crystal_colour_primary colourless
_exptl_crystal_density_diffrn 1.138
_exptl_crystal_description block
_exptl_crystal_F_000 1048
_exptl_crystal_size_max 0.5
_exptl_crystal_size_mid 0.2
_exptl_crystal_size_min 0.1
_refine_diff_density_max 0.457
_refine_diff_density_min -0.287
_refine_diff_density_rms 0.056
_refine_ls_abs_structure_details
;
 Flack x determined using 4903 quotients [(I+)-(I-)]/[(I+)+(I-)]
 (Parsons, Flack and Wagner, Acta Cryst. B69 (2013) 249-259).
;
_refine_ls_abs_structure_Flack -0.07(10)
_refine_ls_extinction_method none
_refine_ls_goodness_of_fit_ref 1.062
_refine_ls_hydrogen_treatment mixed
_refine_ls_matrix_type full
_refine_ls_number_parameters 683
_refine_ls_number_reflns 12188
_refine_ls_number_restraints 1
_refine_ls_restrained_S_all 1.062
_refine_ls_R_factor_all 0.0529
_refine_ls_R_factor_gt 0.0498
_refine_ls_shift/su_max 0.000
_refine_ls_shift/su_mean 0.000
_refine_ls_structure_factor_coef Fsqd
_refine_ls_weighting_details 'w=1/[\s^2^(Fo^2^)+(0.0868P)^2^+0.3973P] where P=(Fo^2^+2Fc^2^)/3'
_refine_ls_weighting_scheme calc
_refine_ls_wR_factor_gt 0.1340
_refine_ls_wR_factor_ref 0.1368
_reflns_Friedel_coverage 0.865
_reflns_Friedel_fraction_full 0.999
_reflns_Friedel_fraction_max 0.963
_reflns_number_gt 11370
_reflns_number_total 12188
_reflns_threshold_expression 'I > 2\s(I)'
_cod_data_source_file d3dt00206c2.cif
_cod_data_source_block cla18h_auto
_cod_depositor_comments
;

2024-10-30
Z value and formula fixed to values more according to usual
chemical conventions.                 miguel
;
_cod_original_formula_sum 'C68 H72 N4 O2'
_cod_original_formula_weight 977.29
_cod_original_formula_moiety '2(C34 H36 N2 O)'
_cod_original_formula_units_Z 2
_cod_database_code 7712496
_shelx_shelxl_version_number 2018/3
_chemical_oxdiff_formula 'C H N O'
_shelx_space_group_comment
;
The symmetry employed for this shelxl refinement is uniquely defined
by the following loop, which should always be used as a source of
symmetry information in preference to the above space-group names.
They are only intended as comments.
;
_shelx_estimated_absorpt_t_max 0.950
_shelx_estimated_absorpt_t_min 0.780
_reflns_odcompleteness_completeness 99.95
_reflns_odcompleteness_iscentric 1
_reflns_odcompleteness_theta 74.33
_olex2_refinement_description
;
1.a Ternary CH refined with riding coordinates:
 C10(H10), C9(H9), C32(H32), C72(H72), C25(H25), C69(H69), C51(H51), C56(H56)
1.b Secondary CH2 refined with riding coordinates:
 C55(H55A,H55B), C8(H8A,H8B)
1.c Aromatic/amide H refined with riding coordinates:
 C46(H46), C14(H14), C49(H49), C48(H48), C47(H47), C16(H16), C18(H18),
 C12(H12), C2(H2), C62(H62), C5(H5), C30(H30), C15(H15), C42(H42), C3(H3),
 C13(H13), C29(H29), C68(H68), C58(H58), C21(H21), C60(H60), C20(H20), C67(H67),
  C61(H61), C22(H22), C4(H4), C40(H40), C59(H59), C41(H41), C19(H19), C28(H28),
 C64(H64), C66(H66), C65(H65)
1.d Idealised Me refined as rotating group:
 C74(H74A,H74B,H74C), C26(H26A,H26B,H26C), C71(H71A,H71B,H71C), C34(H34A,H34B,
 H34C), C33(H33A,H33B,H33C), C73(H73A,H73B,H73C), C70(H70A,H70B,H70C), C27(H27A,
 H27B,H27C)
;
_olex2_submission_special_instructions 'No special instructions were received'
_oxdiff_exptl_absorpt_empirical_details
;
Empirical correction (ABSPACK) includes:
- Absorption correction using spherical harmonics
- Frame scaling
;
_oxdiff_exptl_absorpt_empirical_full_max 1.882
_oxdiff_exptl_absorpt_empirical_full_min 0.737

loop_
_space_group_symop_operation_xyz
'x, y, z'
'-x, y+1/2, -z'

loop_
_atom_site_label
_atom_site_type_symbol
_atom_site_fract_x
_atom_site_fract_y
_atom_site_fract_z
_atom_site_U_iso_or_equiv
_atom_site_adp_type
_atom_site_occupancy
_atom_site_site_symmetry_order
_atom_site_calc_flag
_atom_site_refinement_flags_posn
_atom_site_refinement_flags_adp
_atom_site_refinement_flags_occupancy
_atom_site_disorder_assembly
_atom_site_disorder_group
O1 O 0.49610(11) 0.77816(19) 0.19869(10) 0.0291(4) Uani 1 1 d . . . . .
O54 O 0.50145(12) 0.2202(2) 0.32350(10) 0.0332(4) Uani 1 1 d . . . . .
N2 N 0.60714(15) 0.9312(2) 0.23776(12) 0.0289(4) Uani 1 1 d . . . . .
N44 N 0.24872(14) 0.0962(2) 0.16377(12) 0.0283(4) Uani 1 1 d . . . . .
N1 N 0.77332(15) 0.8357(2) 0.31892(13) 0.0311(5) Uani 1 1 d . . . . .
N52 N 0.38992(15) 0.0676(2) 0.29665(12) 0.0314(5) Uani 1 1 d . . . . .
C7 C 0.58151(16) 0.8138(3) 0.24377(13) 0.0251(5) Uani 1 1 d . . . . .
C53 C 0.41956(16) 0.1730(3) 0.27650(13) 0.0266(5) Uani 1 1 d . . . . .
C46 C 0.41096(17) 0.3740(3) 0.20007(14) 0.0287(5) Uani 1 1 d . . . . .
H46 H 0.468974 0.397922 0.235153 0.034 Uiso 1 1 calc R U . . .
C45 C 0.37280(16) 0.2534(2) 0.20953(13) 0.0242(5) Uani 1 1 d . . . . .
C11 C 0.49858(17) 1.0819(2) 0.04107(13) 0.0267(5) Uani 1 1 d . . . . .
C10 C 0.57124(17) 1.0304(3) 0.11332(14) 0.0282(5) Uani 1 1 d . . . . .
H10 H 0.594004 0.945271 0.099935 0.034 Uiso 1 1 calc R U . . .
C50 C 0.28656(16) 0.2152(2) 0.15694(13) 0.0249(5) Uani 1 1 d . . . . .
C23 C 0.86806(17) 0.8610(3) 0.35524(15) 0.0299(5) Uani 1 1 d . . . . .
C1 C 0.73106(17) 0.7257(3) 0.33116(13) 0.0279(5) Uani 1 1 d . . . . .
C6 C 0.63572(17) 0.7104(3) 0.29443(13) 0.0262(5) Uani 1 1 d . . . . .
C38 C 0.15582(17) 0.0674(3) 0.12089(14) 0.0285(5) Uani 1 1 d . . . . .
C14 C 0.36716(18) 1.1635(3) -0.09613(15) 0.0329(5) Uani 1 1 d . . . . .
H14 H 0.322448 1.190888 -0.142670 0.040 Uiso 1 1 calc R U . . .
C31 C 0.92704(18) 0.8181(3) 0.32159(15) 0.0316(5) Uani 1 1 d . . . . .
C49 C 0.24314(17) 0.3029(3) 0.09676(14) 0.0305(5) Uani 1 1 d . . . . .
H49 H 0.185858 0.279491 0.060282 0.037 Uiso 1 1 calc R U . . .
C9 C 0.53505(17) 0.9965(3) 0.17525(14) 0.0287(5) Uani 1 1 d . . . . .
H9 H 0.515383 1.079463 0.193523 0.034 Uiso 1 1 calc R U . . .
C48 C 0.28194(18) 0.4218(3) 0.08968(15) 0.0325(5) Uani 1 1 d . . . . .
H48 H 0.250454 0.479494 0.048965 0.039 Uiso 1 1 calc R U . . .
C47 C 0.36669(19) 0.4591(3) 0.14124(15) 0.0321(5) Uani 1 1 d . . . . .
H47 H 0.393210 0.541150 0.135928 0.038 Uiso 1 1 calc R U . . .
C16 C 0.42790(18) 1.1636(3) 0.03996(15) 0.0317(5) Uani 1 1 d . . . . .
H16 H 0.424314 1.192374 0.086080 0.038 Uiso 1 1 calc R U . . .
C57 C 0.38504(18) -0.1897(3) 0.36653(14) 0.0331(6) Uani 1 1 d . . . . .
C18 C 0.64460(19) 1.2519(3) 0.16584(17) 0.0364(6) Uani 1 1 d . . . . .
H18 H 0.586414 1.291065 0.150435 0.044 Uiso 1 1 calc R U . . .
C12 C 0.50258(19) 1.0427(3) -0.02731(15) 0.0321(5) Uani 1 1 d . . . . .
H12 H 0.550597 0.987291 -0.027497 0.039 Uiso 1 1 calc R U . . .
C39 C 0.08949(18) 0.1190(3) 0.14465(15) 0.0330(5) Uani 1 1 d . . . . .
C2 C 0.77903(19) 0.6224(3) 0.37926(16) 0.0354(6) Uani 1 1 d . . . . .
H2 H 0.842379 0.630618 0.405043 0.043 Uiso 1 1 calc R U . . .
C62 C 0.35211(19) -0.2577(3) 0.29862(15) 0.0349(6) Uani 1 1 d . . . . .
H62 H 0.385513 -0.257433 0.266709 0.042 Uiso 1 1 calc R U . . .
C43 C 0.13426(18) -0.0128(3) 0.05642(15) 0.0325(5) Uani 1 1 d . . . . .
C5 C 0.59441(18) 0.5949(3) 0.30694(14) 0.0309(5) Uani 1 1 d . . . . .
H5 H 0.530922 0.585676 0.282610 0.037 Uiso 1 1 calc R U . . .
C30 C 1.01826(19) 0.8500(3) 0.35692(17) 0.0372(6) Uani 1 1 d . . . . .
H30 H 1.059595 0.821144 0.335103 0.045 Uiso 1 1 calc R U . . .
C17 C 0.65307(17) 1.1211(3) 0.14775(14) 0.0297(5) Uani 1 1 d . . . . .
C15 C 0.36224(18) 1.2036(3) -0.02852(16) 0.0348(6) Uani 1 1 d . . . . .
H15 H 0.313908 1.258730 -0.028729 0.042 Uiso 1 1 calc R U . . .
C63 C 0.54114(19) -0.1349(3) 0.46630(14) 0.0345(6) Uani 1 1 d . . . . .
C42 C 0.0436(2) -0.0419(3) 0.01650(17) 0.0408(7) Uani 1 1 d . . . . .
H42 H 0.027155 -0.097180 -0.026901 0.049 Uiso 1 1 calc R U . . .
C3 C 0.7360(2) 0.5094(3) 0.38977(16) 0.0397(6) Uani 1 1 d . . . . .
H3 H 0.770295 0.440933 0.422152 0.048 Uiso 1 1 calc R U . . .
C32 C 0.8954(2) 0.7374(3) 0.24891(16) 0.0390(6) Uani 1 1 d . . . . .
H32 H 0.827998 0.736242 0.228493 0.047 Uiso 1 1 calc R U . . .
C13 C 0.43744(19) 1.0833(3) -0.09544(14) 0.0328(5) Uani 1 1 d . . . . .
H13 H 0.441344 1.055817 -0.141649 0.039 Uiso 1 1 calc R U . . .
C55 C 0.5351(2) 0.1225(3) 0.38341(16) 0.0387(6) Uani 1 1 d . . . . .
H55A H 0.558597 0.166071 0.433479 0.046 Uiso 1 1 calc R U . . .
H55B H 0.583580 0.068090 0.377474 0.046 Uiso 1 1 calc R U . . .
C72 C 0.20715(19) -0.0690(3) 0.03219(16) 0.0352(6) Uani 1 1 d . . . . .
H72 H 0.263269 -0.016164 0.058111 0.042 Uiso 1 1 calc R U . . .
C29 C 1.0494(2) 0.9225(4) 0.42281(18) 0.0444(7) Uani 1 1 d . . . . .
H29 H 1.111530 0.944629 0.445675 0.053 Uiso 1 1 calc R U . . .
C25 C 0.8323(2) 0.9811(4) 0.45774(19) 0.0476(8) Uani 1 1 d . . . . .
H25 H 0.778879 0.920502 0.439764 0.057 Uiso 1 1 calc R U . . .
C68 C 0.5398(2) -0.0672(3) 0.52928(16) 0.0396(6) Uani 1 1 d . . . . .
H68 H 0.492781 -0.005644 0.524149 0.048 Uiso 1 1 calc R U . . .
C58 C 0.3351(2) -0.1912(3) 0.41233(16) 0.0393(6) Uani 1 1 d . . . . .
H58 H 0.357151 -0.145868 0.459346 0.047 Uiso 1 1 calc R U . . .
C21 C 0.8146(2) 1.1419(3) 0.2099(2) 0.0442(7) Uani 1 1 d . . . . .
H21 H 0.872956 1.103422 0.224716 0.053 Uiso 1 1 calc R U . . .
C69 C 0.11546(19) 0.1997(3) 0.21735(16) 0.0373(6) Uani 1 1 d . . . . .
H69 H 0.178049 0.233901 0.229674 0.045 Uiso 1 1 calc R U . . .
C8 C 0.45792(18) 0.8934(3) 0.15133(15) 0.0337(6) Uani 1 1 d . . . . .
H8A H 0.404854 0.927770 0.160364 0.040 Uiso 1 1 calc R U . . .
H8B H 0.439519 0.870592 0.097256 0.040 Uiso 1 1 calc R U . . .
C60 C 0.2216(2) -0.3271(4) 0.32257(19) 0.0444(7) Uani 1 1 d . . . . .
H60 H 0.166341 -0.374770 0.307741 0.053 Uiso 1 1 calc R U . . .
C20 C 0.8055(2) 1.2715(3) 0.22928(19) 0.0426(7) Uani 1 1 d . . . . .
H20 H 0.857178 1.322018 0.258004 0.051 Uiso 1 1 calc R U . . .
C67 C 0.6071(2) -0.0895(3) 0.60003(15) 0.0429(7) Uani 1 1 d . . . . .
H67 H 0.606046 -0.042555 0.642808 0.051 Uiso 1 1 calc R U . . .
C61 C 0.2711(2) -0.3261(3) 0.27658(17) 0.0414(7) Uani 1 1 d . . . . .
H61 H 0.249406 -0.372334 0.229859 0.050 Uiso 1 1 calc R U . . .
C22 C 0.73932(19) 1.0671(3) 0.16909(17) 0.0377(6) Uani 1 1 d . . . . .
H22 H 0.746554 0.978176 0.155495 0.045 Uiso 1 1 calc R U . . .
C51 C 0.45203(19) 0.0368(3) 0.37418(15) 0.0352(6) Uani 1 1 d . . . . .
H51 H 0.424758 0.067997 0.410542 0.042 Uiso 1 1 calc R U . . .
C4 C 0.6429(2) 0.4943(3) 0.35345(16) 0.0373(6) Uani 1 1 d . . . . .
H4 H 0.613622 0.416330 0.360647 0.045 Uiso 1 1 calc R U . . .
C24 C 0.8986(2) 0.9330(3) 0.42312(16) 0.0384(6) Uani 1 1 d . . . . .
C40 C -0.0006(2) 0.0889(3) 0.10229(18) 0.0417(7) Uani 1 1 d . . . . .
H40 H -0.046787 0.123761 0.116904 0.050 Uiso 1 1 calc R U . . .
C59 C 0.2530(2) -0.2585(4) 0.39002(18) 0.0440(7) Uani 1 1 d . . . . .
H59 H 0.218690 -0.257113 0.421228 0.053 Uiso 1 1 calc R U . . .
C41 C -0.0230(2) 0.0084(4) 0.03909(19) 0.0457(7) Uani 1 1 d . . . . .
H41 H -0.084428 -0.012534 0.011034 0.055 Uiso 1 1 calc R U . . .
C19 C 0.7205(2) 1.3275(3) 0.20652(18) 0.0421(7) Uani 1 1 d . . . . .
H19 H 0.713737 1.417506 0.218583 0.051 Uiso 1 1 calc R U . . .
C28 C 0.9897(2) 0.9633(4) 0.45566(18) 0.0469(7) Uani 1 1 d . . . . .
H28 H 1.011597 1.012751 0.501288 0.056 Uiso 1 1 calc R U . . .
C64 C 0.6101(2) -0.2259(3) 0.47598(17) 0.0399(6) Uani 1 1 d . . . . .
H64 H 0.611707 -0.274054 0.433756 0.048 Uiso 1 1 calc R U . . .
C66 C 0.6749(2) -0.1790(4) 0.60798(17) 0.0459(7) Uani 1 1 d . . . . .
H66 H 0.720727 -0.193532 0.656199 0.055 Uiso 1 1 calc R U . . .
C65 C 0.6765(2) -0.2471(4) 0.54673(19) 0.0462(7) Uani 1 1 d . . . . .
H65 H 0.723336 -0.309359 0.552555 0.055 Uiso 1 1 calc R U . . .
C74 C 0.2273(2) -0.2132(4) 0.0585(2) 0.0540(9) Uani 1 1 d . . . . .
H74A H 0.243304 -0.217646 0.113195 0.081 Uiso 1 1 calc R U . . .
H74B H 0.277602 -0.246329 0.046047 0.081 Uiso 1 1 calc R U . . .
H74C H 0.173757 -0.267987 0.033127 0.081 Uiso 1 1 calc R U . . .
C56 C 0.47258(18) -0.1116(3) 0.38620(14) 0.0332(6) Uani 1 1 d . . . . .
H56 H 0.501362 -0.139700 0.350311 0.040 Uiso 1 1 calc R U . . .
C26 C 0.7994(3) 1.1207(5) 0.4297(2) 0.0588(9) Uani 1 1 d . . . . .
H26A H 0.850312 1.182761 0.447056 0.088 Uiso 1 1 calc R U . . .
H26B H 0.753860 1.148285 0.449641 0.088 Uiso 1 1 calc R U . . .
H26C H 0.772817 1.120839 0.374469 0.088 Uiso 1 1 calc R U . . .
C71 C 0.1170(3) 0.1092(5) 0.28155(19) 0.0577(9) Uani 1 1 d . . . . .
H71A H 0.057312 0.069126 0.269277 0.087 Uiso 1 1 calc R U . . .
H71B H 0.132683 0.161395 0.328031 0.087 Uiso 1 1 calc R U . . .
H71C H 0.161843 0.038919 0.288736 0.087 Uiso 1 1 calc R U . . .
C34 C 0.9248(3) 0.7978(4) 0.18883(19) 0.0484(7) Uani 1 1 d . . . . .
H34A H 0.904323 0.890385 0.179867 0.073 Uiso 1 1 calc R U . . .
H34B H 0.898386 0.747030 0.141912 0.073 Uiso 1 1 calc R U . . .
H34C H 0.990722 0.795055 0.206041 0.073 Uiso 1 1 calc R U . . .
C33 C 0.9277(4) 0.5942(4) 0.2644(2) 0.0608(10) Uani 1 1 d . . . . .
H33A H 0.993685 0.591978 0.282891 0.091 Uiso 1 1 calc R U . . .
H33B H 0.902699 0.542367 0.217709 0.091 Uiso 1 1 calc R U . . .
H33C H 0.907503 0.555973 0.302519 0.091 Uiso 1 1 calc R U . . .
C73 C 0.1846(3) -0.0587(5) -0.05242(19) 0.0573(9) Uani 1 1 d . . . . .
H73A H 0.130946 -0.112174 -0.079385 0.086 Uiso 1 1 calc R U . . .
H73B H 0.235529 -0.091718 -0.064120 0.086 Uiso 1 1 calc R U . . .
H73C H 0.172881 0.034448 -0.068188 0.086 Uiso 1 1 calc R U . . .
C70 C 0.0547(3) 0.3184(4) 0.2116(2) 0.0580(9) Uani 1 1 d . . . . .
H70A H 0.056787 0.378518 0.171974 0.087 Uiso 1 1 calc R U . . .
H70B H 0.075304 0.365737 0.259958 0.087 Uiso 1 1 calc R U . . .
H70C H -0.007385 0.287732 0.199263 0.087 Uiso 1 1 calc R U . . .
C27 C 0.8720(3) 0.9754(5) 0.5445(2) 0.0657(11) Uani 1 1 d . . . . .
H27A H 0.902189 0.889725 0.560982 0.099 Uiso 1 1 calc R U . . .
H27B H 0.823381 0.985212 0.563597 0.099 Uiso 1 1 calc R U . . .
H27C H 0.915671 1.047651 0.564227 0.099 Uiso 1 1 calc R U . . .
H44 H 0.275(3) 0.053(4) 0.208(2) 0.039(9) Uiso 1 1 d . . . . .
H1 H 0.739(3) 0.902(5) 0.292(2) 0.052(11) Uiso 1 1 d . . . . .

loop_
_atom_site_aniso_label
_atom_site_aniso_U_11
_atom_site_aniso_U_22
_atom_site_aniso_U_33
_atom_site_aniso_U_23
_atom_site_aniso_U_13
_atom_site_aniso_U_12
O1 0.0210(8) 0.0334(10) 0.0293(8) 0.0007(7) 0.0053(7) -0.0053(7)
O54 0.0250(9) 0.0328(10) 0.0318(9) 0.0036(7) -0.0007(7) -0.0077(7)
N2 0.0273(11) 0.0281(11) 0.0263(9) 0.0017(8) 0.0045(8) -0.0031(8)
N44 0.0232(10) 0.0277(11) 0.0284(10) 0.0042(8) 0.0032(8) -0.0046(8)
N1 0.0226(10) 0.0317(12) 0.0343(11) 0.0035(9) 0.0053(8) -0.0031(9)
N52 0.0249(10) 0.0317(11) 0.0300(10) 0.0078(9) 0.0016(8) -0.0025(9)
C7 0.0225(11) 0.0304(12) 0.0211(10) -0.0021(9) 0.0069(8) -0.0023(9)
C53 0.0207(11) 0.0297(12) 0.0249(10) -0.0026(9) 0.0034(9) -0.0028(9)
C46 0.0263(12) 0.0305(12) 0.0286(11) -0.0033(10) 0.0096(9) -0.0051(10)
C45 0.0229(11) 0.0247(11) 0.0244(10) -0.0008(9) 0.0083(9) -0.0019(9)
C11 0.0257(11) 0.0262(11) 0.0279(11) 0.0012(9) 0.0096(9) -0.0001(9)
C10 0.0272(12) 0.0278(12) 0.0275(11) 0.0004(9) 0.0079(9) 0.0032(10)
C50 0.0232(11) 0.0260(11) 0.0243(10) 0.0019(9) 0.0075(9) -0.0008(9)
C23 0.0246(12) 0.0276(12) 0.0322(12) 0.0019(10) 0.0047(10) -0.0046(10)
C1 0.0292(12) 0.0275(12) 0.0248(10) -0.0023(9) 0.0077(9) -0.0027(10)
C6 0.0278(12) 0.0281(12) 0.0214(10) -0.0032(9) 0.0076(9) -0.0026(10)
C38 0.0237(11) 0.0274(12) 0.0289(11) 0.0054(9) 0.0035(9) -0.0039(9)
C14 0.0290(12) 0.0334(13) 0.0306(12) 0.0061(10) 0.0044(10) 0.0000(10)
C31 0.0263(12) 0.0299(12) 0.0339(12) 0.0006(10) 0.0058(10) -0.0018(10)
C49 0.0249(11) 0.0335(13) 0.0296(11) 0.0057(10) 0.0064(9) -0.0010(10)
C9 0.0245(11) 0.0313(13) 0.0262(11) 0.0014(9) 0.0047(9) 0.0015(10)
C48 0.0295(13) 0.0315(13) 0.0354(12) 0.0093(10) 0.0110(10) 0.0026(10)
C47 0.0326(13) 0.0274(12) 0.0382(13) 0.0042(10) 0.0156(11) -0.0022(10)
C16 0.0319(13) 0.0348(13) 0.0289(11) -0.0003(10) 0.0121(10) 0.0052(11)
C57 0.0296(12) 0.0361(14) 0.0277(12) 0.0096(10) 0.0039(10) -0.0021(11)
C18 0.0282(13) 0.0338(14) 0.0427(14) 0.0005(11) 0.0081(11) -0.0002(11)
C12 0.0332(13) 0.0324(13) 0.0322(12) 0.0025(10) 0.0137(11) 0.0044(10)
C39 0.0265(12) 0.0345(13) 0.0325(12) 0.0011(10) 0.0048(10) -0.0050(10)
C2 0.0300(13) 0.0322(13) 0.0351(13) 0.0020(11) 0.0018(10) -0.0021(11)
C62 0.0295(13) 0.0406(15) 0.0323(12) 0.0054(11) 0.0089(10) -0.0025(11)
C43 0.0270(13) 0.0314(13) 0.0321(12) 0.0024(10) 0.0032(10) -0.0033(10)
C5 0.0313(13) 0.0298(13) 0.0289(11) -0.0015(9) 0.0081(10) -0.0063(10)
C30 0.0251(13) 0.0416(16) 0.0410(14) -0.0010(12) 0.0078(11) -0.0030(11)
C17 0.0276(12) 0.0333(13) 0.0273(11) 0.0032(10) 0.0094(9) -0.0012(10)
C15 0.0274(12) 0.0375(14) 0.0367(13) 0.0049(11) 0.0088(10) 0.0050(11)
C63 0.0311(13) 0.0400(15) 0.0261(11) 0.0060(10) 0.0036(10) -0.0066(11)
C42 0.0287(14) 0.0442(16) 0.0386(14) -0.0084(12) 0.0003(11) -0.0067(12)
C3 0.0424(16) 0.0310(14) 0.0359(13) 0.0054(11) 0.0032(12) -0.0018(12)
C32 0.0327(14) 0.0417(16) 0.0382(14) -0.0082(12) 0.0081(11) -0.0043(12)
C13 0.0369(14) 0.0352(13) 0.0254(11) 0.0009(10) 0.0106(10) 0.0000(11)
C55 0.0318(13) 0.0366(15) 0.0339(13) 0.0045(11) -0.0036(11) -0.0052(12)
C72 0.0297(13) 0.0339(14) 0.0366(13) -0.0041(11) 0.0063(10) -0.0035(11)
C29 0.0257(13) 0.0540(19) 0.0453(15) -0.0032(14) 0.0042(12) -0.0094(13)
C25 0.0436(17) 0.0540(19) 0.0477(17) -0.0168(15) 0.0201(14) -0.0106(15)
C68 0.0400(15) 0.0434(16) 0.0313(13) 0.0057(11) 0.0086(12) 0.0033(12)
C58 0.0402(15) 0.0438(16) 0.0317(13) 0.0053(12) 0.0109(11) 0.0012(13)
C21 0.0255(13) 0.0425(17) 0.0613(19) 0.0054(14) 0.0123(13) -0.0019(12)
C69 0.0276(13) 0.0463(16) 0.0361(13) -0.0048(12) 0.0098(10) -0.0060(12)
C8 0.0257(12) 0.0386(15) 0.0311(12) 0.0050(11) 0.0042(10) -0.0020(11)
C60 0.0295(14) 0.0503(18) 0.0498(16) 0.0090(14) 0.0106(12) -0.0070(13)
C20 0.0296(13) 0.0418(16) 0.0500(16) 0.0032(13) 0.0076(12) -0.0098(12)
C67 0.0486(17) 0.0490(17) 0.0246(12) 0.0010(12) 0.0062(11) -0.0057(14)
C61 0.0365(15) 0.0450(17) 0.0385(14) 0.0003(12) 0.0092(12) -0.0099(13)
C22 0.0286(13) 0.0338(14) 0.0513(16) 0.0022(12) 0.0155(12) 0.0028(11)
C51 0.0323(14) 0.0395(15) 0.0275(12) 0.0028(10) 0.0039(10) -0.0027(11)
C4 0.0399(15) 0.0288(13) 0.0360(13) 0.0015(11) 0.0060(11) -0.0074(11)
C24 0.0359(14) 0.0417(16) 0.0357(13) -0.0053(12) 0.0112(11) -0.0068(12)
C40 0.0254(13) 0.0493(17) 0.0462(15) -0.0033(13) 0.0086(11) -0.0057(12)
C59 0.0335(14) 0.0564(19) 0.0467(15) 0.0130(14) 0.0203(12) 0.0040(13)
C41 0.0229(13) 0.0515(18) 0.0514(17) -0.0066(14) 0.0009(12) -0.0080(12)
C19 0.0397(16) 0.0330(14) 0.0483(16) -0.0033(12) 0.0103(13) -0.0051(12)
C28 0.0376(16) 0.057(2) 0.0393(15) -0.0137(14) 0.0070(12) -0.0137(14)
C64 0.0437(16) 0.0418(16) 0.0344(13) 0.0025(12) 0.0148(12) -0.0004(13)
C66 0.0351(15) 0.0588(19) 0.0326(13) 0.0125(13) 0.0001(11) -0.0042(14)
C65 0.0341(15) 0.0544(19) 0.0463(16) 0.0121(14) 0.0109(13) 0.0060(14)
C74 0.0428(17) 0.0363(17) 0.077(2) 0.0029(16) 0.0154(17) 0.0032(14)
C56 0.0300(13) 0.0403(15) 0.0262(11) 0.0015(10) 0.0071(10) -0.0017(11)
C26 0.050(2) 0.063(2) 0.064(2) -0.0145(19) 0.0226(17) 0.0006(18)
C71 0.059(2) 0.071(2) 0.0370(15) -0.0004(16) 0.0106(15) -0.0171(19)
C34 0.058(2) 0.0435(17) 0.0437(16) -0.0049(13) 0.0193(15) -0.0016(15)
C33 0.095(3) 0.0359(17) 0.0537(19) -0.0101(15) 0.031(2) -0.0108(18)
C73 0.0473(19) 0.082(3) 0.0395(16) -0.0050(17) 0.0132(14) 0.0013(19)
C70 0.053(2) 0.061(2) 0.0502(18) -0.0161(17) 0.0082(15) 0.0032(18)
C27 0.074(3) 0.078(3) 0.052(2) -0.0113(19) 0.032(2) 0.000(2)

loop_
_atom_type_symbol
_atom_type_description
_atom_type_scat_dispersion_real
_atom_type_scat_dispersion_imag
_atom_type_scat_source
C C 0.0181 0.0091 'International Tables Vol C Tables 4.2.6.8 and 6.1.1.4'
H H 0.0000 0.0000 'International Tables Vol C Tables 4.2.6.8 and 6.1.1.4'
N N 0.0311 0.0180 'International Tables Vol C Tables 4.2.6.8 and 6.1.1.4'
O O 0.0492 0.0322 'International Tables Vol C Tables 4.2.6.8 and 6.1.1.4'

loop_
_geom_angle_atom_site_label_1
_geom_angle_atom_site_label_2
_geom_angle_atom_site_label_3
_geom_angle
_geom_angle_site_symmetry_1
_geom_angle_site_symmetry_3
_geom_angle_publ_flag
C7 O1 C8 105.78(19) . . ?
C53 O54 C55 105.4(2) . . ?
C7 N2 C9 107.9(2) . . ?
C50 N44 C38 121.6(2) . . ?
C50 N44 H44 116(2) . . ?
C38 N44 H44 117(2) . . ?
C23 N1 H1 117(3) . . ?
C1 N1 C23 124.3(2) . . ?
C1 N1 H1 118(3) . . ?
C53 N52 C51 106.9(2) . . ?
O1 C7 C6 115.9(2) . . ?
N2 C7 O1 118.0(2) . . ?
N2 C7 C6 126.1(2) . . ?
O54 C53 C45 115.8(2) . . ?
N52 C53 O54 117.5(2) . . ?
N52 C53 C45 126.6(2) . . ?
C45 C46 H46 119.1 . . ?
C47 C46 H46 119.1 . . ?
C47 C46 C45 121.8(2) . . ?
C46 C45 C53 119.2(2) . . ?
C46 C45 C50 119.8(2) . . ?
C50 C45 C53 120.9(2) . . ?
C16 C11 C10 123.6(2) . . ?
C12 C11 C10 117.9(2) . . ?
C12 C11 C16 118.5(2) . . ?
C11 C10 H10 106.6 . . ?
C11 C10 C9 113.2(2) . . ?
C11 C10 C17 115.3(2) . . ?
C9 C10 H10 106.6 . . ?
C17 C10 H10 106.6 . . ?
C17 C10 C9 108.0(2) . . ?
N44 C50 C45 121.0(2) . . ?
N44 C50 C49 121.6(2) . . ?
C49 C50 C45 117.3(2) . . ?
C31 C23 N1 119.8(2) . . ?
C31 C23 C24 121.7(2) . . ?
C24 C23 N1 118.5(3) . . ?
N1 C1 C6 120.7(2) . . ?
N1 C1 C2 121.8(2) . . ?
C2 C1 C6 117.5(2) . . ?
C1 C6 C7 120.5(2) . . ?
C5 C6 C7 120.1(2) . . ?
C5 C6 C1 119.4(2) . . ?
C39 C38 N44 119.3(2) . . ?
C39 C38 C43 122.1(2) . . ?
C43 C38 N44 118.7(2) . . ?
C15 C14 H14 120.2 . . ?
C13 C14 H14 120.2 . . ?
C13 C14 C15 119.5(2) . . ?
C23 C31 C30 118.1(3) . . ?
C23 C31 C32 122.3(2) . . ?
C30 C31 C32 119.6(3) . . ?
C50 C49 H49 119.3 . . ?
C48 C49 C50 121.4(2) . . ?
C48 C49 H49 119.3 . . ?
N2 C9 C10 108.5(2) . . ?
N2 C9 H9 110.0 . . ?
N2 C9 C8 103.8(2) . . ?
C10 C9 H9 110.0 . . ?
C10 C9 C8 114.2(2) . . ?
C8 C9 H9 110.0 . . ?
C49 C48 H48 119.4 . . ?
C49 C48 C47 121.2(2) . . ?
C47 C48 H48 119.4 . . ?
C46 C47 C48 118.4(2) . . ?
C46 C47 H47 120.8 . . ?
C48 C47 H47 120.8 . . ?
C11 C16 H16 119.8 . . ?
C11 C16 C15 120.4(2) . . ?
C15 C16 H16 119.8 . . ?
C62 C57 C58 118.6(3) . . ?
C62 C57 C56 118.5(2) . . ?
C58 C57 C56 122.8(3) . . ?
C17 C18 H18 119.6 . . ?
C17 C18 C19 120.8(3) . . ?
C19 C18 H18 119.6 . . ?
C11 C12 H12 119.5 . . ?
C11 C12 C13 121.0(2) . . ?
C13 C12 H12 119.5 . . ?
C38 C39 C69 120.8(2) . . ?
C40 C39 C38 118.3(3) . . ?
C40 C39 C69 120.9(3) . . ?
C1 C2 H2 119.3 . . ?
C3 C2 C1 121.5(3) . . ?
C3 C2 H2 119.3 . . ?
C57 C62 H62 119.6 . . ?
C57 C62 C61 120.9(3) . . ?
C61 C62 H62 119.6 . . ?
C38 C43 C72 121.2(2) . . ?
C42 C43 C38 117.7(3) . . ?
C42 C43 C72 121.1(3) . . ?
C6 C5 H5 119.0 . . ?
C4 C5 C6 122.1(3) . . ?
C4 C5 H5 119.0 . . ?
C31 C30 H30 119.4 . . ?
C29 C30 C31 121.2(3) . . ?
C29 C30 H30 119.4 . . ?
C18 C17 C10 121.9(2) . . ?
C18 C17 C22 118.5(3) . . ?
C22 C17 C10 119.2(2) . . ?
C14 C15 C16 120.4(3) . . ?
C14 C15 H15 119.8 . . ?
C16 C15 H15 119.8 . . ?
C68 C63 C64 118.4(3) . . ?
C68 C63 C56 123.6(3) . . ?
C64 C63 C56 118.0(3) . . ?
C43 C42 H42 119.5 . . ?
C41 C42 C43 121.1(3) . . ?
C41 C42 H42 119.5 . . ?
C2 C3 H3 119.6 . . ?
C2 C3 C4 120.9(3) . . ?
C4 C3 H3 119.6 . . ?
C31 C32 H32 107.7 . . ?
C34 C32 C31 112.7(3) . . ?
C34 C32 H32 107.7 . . ?
C33 C32 C31 110.8(3) . . ?
C33 C32 H32 107.7 . . ?
C33 C32 C34 110.3(3) . . ?
C14 C13 C12 120.2(2) . . ?
C14 C13 H13 119.9 . . ?
C12 C13 H13 119.9 . . ?
O54 C55 H55A 111.0 . . ?
O54 C55 H55B 111.0 . . ?
O54 C55 C51 103.9(2) . . ?
H55A C55 H55B 109.0 . . ?
C51 C55 H55A 111.0 . . ?
C51 C55 H55B 111.0 . . ?
C43 C72 H72 107.5 . . ?
C43 C72 C74 110.1(3) . . ?
C43 C72 C73 113.3(3) . . ?
C74 C72 H72 107.5 . . ?
C73 C72 H72 107.5 . . ?
C73 C72 C74 110.5(3) . . ?
C30 C29 H29 120.1 . . ?
C30 C29 C28 119.7(3) . . ?
C28 C29 H29 120.1 . . ?
C24 C25 H25 107.6 . . ?
C24 C25 C26 110.2(3) . . ?
C24 C25 C27 112.6(3) . . ?
C26 C25 H25 107.6 . . ?
C26 C25 C27 111.2(3) . . ?
C27 C25 H25 107.6 . . ?
C63 C68 H68 119.9 . . ?
C63 C68 C67 120.3(3) . . ?
C67 C68 H68 119.9 . . ?
C57 C58 H58 119.6 . . ?
C57 C58 C59 120.7(3) . . ?
C59 C58 H58 119.6 . . ?
C20 C21 H21 119.8 . . ?
C20 C21 C22 120.5(3) . . ?
C22 C21 H21 119.8 . . ?
C39 C69 H69 107.7 . . ?
C71 C69 C39 109.5(3) . . ?
C71 C69 H69 107.7 . . ?
C70 C69 C39 113.8(3) . . ?
C70 C69 H69 107.7 . . ?
C70 C69 C71 110.1(3) . . ?
O1 C8 C9 104.32(19) . . ?
O1 C8 H8A 110.9 . . ?
O1 C8 H8B 110.9 . . ?
C9 C8 H8A 110.9 . . ?
C9 C8 H8B 110.9 . . ?
H8A C8 H8B 108.9 . . ?
C61 C60 H60 120.2 . . ?
C59 C60 H60 120.2 . . ?
C59 C60 C61 119.6(3) . . ?
C21 C20 H20 120.3 . . ?
C21 C20 C19 119.4(3) . . ?
C19 C20 H20 120.3 . . ?
C68 C67 H67 119.9 . . ?
C66 C67 C68 120.2(3) . . ?
C66 C67 H67 119.9 . . ?
C62 C61 C60 120.2(3) . . ?
C62 C61 H61 119.9 . . ?
C60 C61 H61 119.9 . . ?
C17 C22 H22 119.7 . . ?
C21 C22 C17 120.6(3) . . ?
C21 C22 H22 119.7 . . ?
N52 C51 C55 103.0(2) . . ?
N52 C51 H51 109.1 . . ?
N52 C51 C56 112.5(2) . . ?
C55 C51 H51 109.1 . . ?
C56 C51 C55 113.7(2) . . ?
C56 C51 H51 109.1 . . ?
C5 C4 C3 118.7(3) . . ?
C5 C4 H4 120.7 . . ?
C3 C4 H4 120.7 . . ?
C23 C24 C25 120.5(3) . . ?
C28 C24 C23 118.0(3) . . ?
C28 C24 C25 121.4(3) . . ?
C39 C40 H40 119.8 . . ?
C41 C40 C39 120.4(3) . . ?
C41 C40 H40 119.8 . . ?
C58 C59 H59 120.0 . . ?
C60 C59 C58 120.0(3) . . ?
C60 C59 H59 120.0 . . ?
C42 C41 H41 119.8 . . ?
C40 C41 C42 120.5(3) . . ?
C40 C41 H41 119.8 . . ?
C18 C19 H19 120.0 . . ?
C20 C19 C18 120.1(3) . . ?
C20 C19 H19 120.0 . . ?
C29 C28 H28 119.4 . . ?
C24 C28 C29 121.2(3) . . ?
C24 C28 H28 119.4 . . ?
C63 C64 H64 119.7 . . ?
C65 C64 C63 120.7(3) . . ?
C65 C64 H64 119.7 . . ?
C67 C66 H66 119.9 . . ?
C65 C66 C67 120.1(3) . . ?
C65 C66 H66 119.9 . . ?
C64 C65 H65 119.8 . . ?
C66 C65 C64 120.3(3) . . ?
C66 C65 H65 119.8 . . ?
C72 C74 H74A 109.5 . . ?
C72 C74 H74B 109.5 . . ?
C72 C74 H74C 109.5 . . ?
H74A C74 H74B 109.5 . . ?
H74A C74 H74C 109.5 . . ?
H74B C74 H74C 109.5 . . ?
C57 C56 C63 114.5(2) . . ?
C57 C56 C51 109.9(2) . . ?
C57 C56 H56 107.6 . . ?
C63 C56 H56 107.6 . . ?
C51 C56 C63 109.5(2) . . ?
C51 C56 H56 107.6 . . ?
C25 C26 H26A 109.5 . . ?
C25 C26 H26B 109.5 . . ?
C25 C26 H26C 109.5 . . ?
H26A C26 H26B 109.5 . . ?
H26A C26 H26C 109.5 . . ?
H26B C26 H26C 109.5 . . ?
C69 C71 H71A 109.5 . . ?
C69 C71 H71B 109.5 . . ?
C69 C71 H71C 109.5 . . ?
H71A C71 H71B 109.5 . . ?
H71A C71 H71C 109.5 . . ?
H71B C71 H71C 109.5 . . ?
C32 C34 H34A 109.5 . . ?
C32 C34 H34B 109.5 . . ?
C32 C34 H34C 109.5 . . ?
H34A C34 H34B 109.5 . . ?
H34A C34 H34C 109.5 . . ?
H34B C34 H34C 109.5 . . ?
C32 C33 H33A 109.5 . . ?
C32 C33 H33B 109.5 . . ?
C32 C33 H33C 109.5 . . ?
H33A C33 H33B 109.5 . . ?
H33A C33 H33C 109.5 . . ?
H33B C33 H33C 109.5 . . ?
C72 C73 H73A 109.5 . . ?
C72 C73 H73B 109.5 . . ?
C72 C73 H73C 109.5 . . ?
H73A C73 H73B 109.5 . . ?
H73A C73 H73C 109.5 . . ?
H73B C73 H73C 109.5 . . ?
C69 C70 H70A 109.5 . . ?
C69 C70 H70B 109.5 . . ?
C69 C70 H70C 109.5 . . ?
H70A C70 H70B 109.5 . . ?
H70A C70 H70C 109.5 . . ?
H70B C70 H70C 109.5 . . ?
C25 C27 H27A 109.5 . . ?
C25 C27 H27B 109.5 . . ?
C25 C27 H27C 109.5 . . ?
H27A C27 H27B 109.5 . . ?
H27A C27 H27C 109.5 . . ?
H27B C27 H27C 109.5 . . ?

loop_
_geom_bond_atom_site_label_1
_geom_bond_atom_site_label_2
_geom_bond_distance
_geom_bond_site_symmetry_2
_geom_bond_publ_flag
O1 C7 1.362(3) . ?
O1 C8 1.456(3) . ?
O54 C53 1.366(3) . ?
O54 C55 1.451(3) . ?
N2 C7 1.269(3) . ?
N2 C9 1.468(3) . ?
N44 C50 1.369(3) . ?
N44 C38 1.432(3) . ?
N44 H44 0.90(4) . ?
N1 C23 1.434(3) . ?
N1 C1 1.361(3) . ?
N1 H1 0.90(5) . ?
N52 C53 1.279(3) . ?
N52 C51 1.475(3) . ?
C7 C6 1.463(4) . ?
C53 C45 1.461(3) . ?
C46 H46 0.9500 . ?
C46 C45 1.400(3) . ?
C46 C47 1.379(4) . ?
C45 C50 1.422(3) . ?
C11 C10 1.525(3) . ?
C11 C16 1.392(4) . ?
C11 C12 1.390(4) . ?
C10 H10 1.0000 . ?
C10 C9 1.539(4) . ?
C10 C17 1.528(4) . ?
C50 C49 1.409(3) . ?
C23 C31 1.395(4) . ?
C23 C24 1.405(4) . ?
C1 C6 1.429(3) . ?
C1 C2 1.409(4) . ?
C6 C5 1.400(4) . ?
C38 C39 1.401(4) . ?
C38 C43 1.403(4) . ?
C14 H14 0.9500 . ?
C14 C15 1.385(4) . ?
C14 C13 1.379(4) . ?
C31 C30 1.397(4) . ?
C31 C32 1.523(4) . ?
C49 H49 0.9500 . ?
C49 C48 1.377(4) . ?
C9 H9 1.0000 . ?
C9 C8 1.544(4) . ?
C48 H48 0.9500 . ?
C48 C47 1.396(4) . ?
C47 H47 0.9500 . ?
C16 H16 0.9500 . ?
C16 C15 1.396(4) . ?
C57 C62 1.385(4) . ?
C57 C58 1.389(4) . ?
C57 C56 1.525(4) . ?
C18 H18 0.9500 . ?
C18 C17 1.379(4) . ?
C18 C19 1.396(4) . ?
C12 H12 0.9500 . ?
C12 C13 1.390(4) . ?
C39 C69 1.526(4) . ?
C39 C40 1.396(4) . ?
C2 H2 0.9500 . ?
C2 C3 1.381(4) . ?
C62 H62 0.9500 . ?
C62 C61 1.386(4) . ?
C43 C42 1.394(4) . ?
C43 C72 1.516(4) . ?
C5 H5 0.9500 . ?
C5 C4 1.378(4) . ?
C30 H30 0.9500 . ?
C30 C29 1.377(4) . ?
C17 C22 1.394(4) . ?
C15 H15 0.9500 . ?
C63 C68 1.390(4) . ?
C63 C64 1.391(5) . ?
C63 C56 1.531(4) . ?
C42 H42 0.9500 . ?
C42 C41 1.387(5) . ?
C3 H3 0.9500 . ?
C3 C4 1.396(4) . ?
C32 H32 1.0000 . ?
C32 C34 1.522(5) . ?
C32 C33 1.520(5) . ?
C13 H13 0.9500 . ?
C55 H55A 0.9900 . ?
C55 H55B 0.9900 . ?
C55 C51 1.537(4) . ?
C72 H72 1.0000 . ?
C72 C74 1.529(5) . ?
C72 C73 1.524(4) . ?
C29 H29 0.9500 . ?
C29 C28 1.387(5) . ?
C25 H25 1.0000 . ?
C25 C24 1.524(5) . ?
C25 C26 1.524(6) . ?
C25 C27 1.539(5) . ?
C68 H68 0.9500 . ?
C68 C67 1.396(4) . ?
C58 H58 0.9500 . ?
C58 C59 1.395(5) . ?
C21 H21 0.9500 . ?
C21 C20 1.377(5) . ?
C21 C22 1.386(4) . ?
C69 H69 1.0000 . ?
C69 C71 1.521(5) . ?
C69 C70 1.518(5) . ?
C8 H8A 0.9900 . ?
C8 H8B 0.9900 . ?
C60 H60 0.9500 . ?
C60 C61 1.387(5) . ?
C60 C59 1.381(5) . ?
C20 H20 0.9500 . ?
C20 C19 1.383(5) . ?
C67 H67 0.9500 . ?
C67 C66 1.373(5) . ?
C61 H61 0.9500 . ?
C22 H22 0.9500 . ?
C51 H51 1.0000 . ?
C51 C56 1.526(4) . ?
C4 H4 0.9500 . ?
C24 C28 1.387(4) . ?
C40 H40 0.9500 . ?
C40 C41 1.385(5) . ?
C59 H59 0.9500 . ?
C41 H41 0.9500 . ?
C19 H19 0.9500 . ?
C28 H28 0.9500 . ?
C64 H64 0.9500 . ?
C64 C65 1.388(4) . ?
C66 H66 0.9500 . ?
C66 C65 1.366(5) . ?
C65 H65 0.9500 . ?
C74 H74A 0.9800 . ?
C74 H74B 0.9800 . ?
C74 H74C 0.9800 . ?
C56 H56 1.0000 . ?
C26 H26A 0.9800 . ?
C26 H26B 0.9800 . ?
C26 H26C 0.9800 . ?
C71 H71A 0.9800 . ?
C71 H71B 0.9800 . ?
C71 H71C 0.9800 . ?
C34 H34A 0.9800 . ?
C34 H34B 0.9800 . ?
C34 H34C 0.9800 . ?
C33 H33A 0.9800 . ?
C33 H33B 0.9800 . ?
C33 H33C 0.9800 . ?
C73 H73A 0.9800 . ?
C73 H73B 0.9800 . ?
C73 H73C 0.9800 . ?
C70 H70A 0.9800 . ?
C70 H70B 0.9800 . ?
C70 H70C 0.9800 . ?
C27 H27A 0.9800 . ?
C27 H27B 0.9800 . ?
C27 H27C 0.9800 . ?

loop_
_geom_torsion_atom_site_label_1
_geom_torsion_atom_site_label_2
_geom_torsion_atom_site_label_3
_geom_torsion_atom_site_label_4
_geom_torsion
_geom_torsion_site_symmetry_1
_geom_torsion_site_symmetry_2
_geom_torsion_site_symmetry_3
_geom_torsion_site_symmetry_4
_geom_torsion_publ_flag
O1 C7 C6 C1 165.6(2) . . . . ?
O1 C7 C6 C5 -14.0(3) . . . . ?
O54 C53 C45 C46 -3.6(3) . . . . ?
O54 C53 C45 C50 -179.2(2) . . . . ?
O54 C55 C51 N52 17.8(3) . . . . ?
O54 C55 C51 C56 139.8(2) . . . . ?
N2 C7 C6 C1 -13.5(4) . . . . ?
N2 C7 C6 C5 166.8(2) . . . . ?
N2 C9 C8 O1 -3.8(3) . . . . ?
N44 C50 C49 C48 -179.3(2) . . . . ?
N44 C38 C39 C69 -2.9(4) . . . . ?
N44 C38 C39 C40 -179.6(2) . . . . ?
N44 C38 C43 C42 178.6(3) . . . . ?
N44 C38 C43 C72 0.3(4) . . . . ?
N1 C23 C31 C30 177.1(2) . . . . ?
N1 C23 C31 C32 -3.5(4) . . . . ?
N1 C23 C24 C25 0.9(4) . . . . ?
N1 C23 C24 C28 -176.5(3) . . . . ?
N1 C1 C6 C7 -1.0(4) . . . . ?
N1 C1 C6 C5 178.7(2) . . . . ?
N1 C1 C2 C3 -178.1(3) . . . . ?
N52 C53 C45 C46 173.2(3) . . . . ?
N52 C53 C45 C50 -2.4(4) . . . . ?
N52 C51 C56 C57 -56.4(3) . . . . ?
N52 C51 C56 C63 177.0(2) . . . . ?
C7 O1 C8 C9 1.3(3) . . . . ?
C7 N2 C9 C10 -116.7(2) . . . . ?
C7 N2 C9 C8 5.1(3) . . . . ?
C7 C6 C5 C4 179.2(2) . . . . ?
C53 O54 C55 C51 -14.0(3) . . . . ?
C53 N52 C51 C55 -15.6(3) . . . . ?
C53 N52 C51 C56 -138.4(2) . . . . ?
C53 C45 C50 N44 -6.1(4) . . . . ?
C53 C45 C50 C49 175.5(2) . . . . ?
C46 C45 C50 N44 178.3(2) . . . . ?
C46 C45 C50 C49 0.0(3) . . . . ?
C45 C46 C47 C48 -0.7(4) . . . . ?
C45 C50 C49 C48 -1.0(4) . . . . ?
C11 C10 C9 N2 172.3(2) . . . . ?
C11 C10 C9 C8 57.1(3) . . . . ?
C11 C10 C17 C18 55.5(3) . . . . ?
C11 C10 C17 C22 -131.6(3) . . . . ?
C11 C16 C15 C14 -0.6(4) . . . . ?
C11 C12 C13 C14 -0.2(4) . . . . ?
C10 C11 C16 C15 -178.0(3) . . . . ?
C10 C11 C12 C13 178.5(3) . . . . ?
C10 C9 C8 O1 114.2(2) . . . . ?
C10 C17 C22 C21 -170.9(3) . . . . ?
C50 N44 C38 C39 -79.7(3) . . . . ?
C50 N44 C38 C43 100.7(3) . . . . ?
C50 C49 C48 C47 1.1(4) . . . . ?
C23 N1 C1 C6 177.9(2) . . . . ?
C23 N1 C1 C2 -3.0(4) . . . . ?
C23 C31 C30 C29 -0.4(4) . . . . ?
C23 C31 C32 C34 127.3(3) . . . . ?
C23 C31 C32 C33 -108.7(3) . . . . ?
C23 C24 C28 C29 -0.7(5) . . . . ?
C1 N1 C23 C31 91.1(3) . . . . ?
C1 N1 C23 C24 -91.1(3) . . . . ?
C1 C6 C5 C4 -0.4(4) . . . . ?
C1 C2 C3 C4 -0.7(5) . . . . ?
C6 C1 C2 C3 1.0(4) . . . . ?
C6 C5 C4 C3 0.8(4) . . . . ?
C38 N44 C50 C45 167.6(2) . . . . ?
C38 N44 C50 C49 -14.1(4) . . . . ?
C38 C39 C69 C71 -96.0(3) . . . . ?
C38 C39 C69 C70 140.2(3) . . . . ?
C38 C39 C40 C41 0.9(5) . . . . ?
C38 C43 C42 C41 1.0(5) . . . . ?
C38 C43 C72 C74 99.0(3) . . . . ?
C38 C43 C72 C73 -136.6(3) . . . . ?
C31 C23 C24 C25 178.7(3) . . . . ?
C31 C23 C24 C28 1.3(5) . . . . ?
C31 C30 C29 C28 1.0(5) . . . . ?
C49 C48 C47 C46 -0.3(4) . . . . ?
C9 N2 C7 O1 -4.9(3) . . . . ?
C9 N2 C7 C6 174.3(2) . . . . ?
C9 C10 C17 C18 -72.2(3) . . . . ?
C9 C10 C17 C22 100.7(3) . . . . ?
C47 C46 C45 C53 -174.8(2) . . . . ?
C47 C46 C45 C50 0.9(4) . . . . ?
C16 C11 C10 C9 36.8(3) . . . . ?
C16 C11 C10 C17 -88.3(3) . . . . ?
C16 C11 C12 C13 -0.3(4) . . . . ?
C57 C62 C61 C60 0.1(5) . . . . ?
C57 C58 C59 C60 1.5(5) . . . . ?
C18 C17 C22 C21 2.3(4) . . . . ?
C12 C11 C10 C9 -142.0(2) . . . . ?
C12 C11 C10 C17 92.9(3) . . . . ?
C12 C11 C16 C15 0.7(4) . . . . ?
C39 C38 C43 C42 -1.0(4) . . . . ?
C39 C38 C43 C72 -179.3(3) . . . . ?
C39 C40 C41 C42 -0.8(5) . . . . ?
C2 C1 C6 C7 179.9(2) . . . . ?
C2 C1 C6 C5 -0.4(4) . . . . ?
C2 C3 C4 C5 -0.3(5) . . . . ?
C62 C57 C58 C59 -0.7(4) . . . . ?
C62 C57 C56 C63 -132.7(3) . . . . ?
C62 C57 C56 C51 103.6(3) . . . . ?
C43 C38 C39 C69 176.7(3) . . . . ?
C43 C38 C39 C40 0.0(4) . . . . ?
C43 C42 C41 C40 -0.1(5) . . . . ?
C30 C31 C32 C34 -53.3(4) . . . . ?
C30 C31 C32 C33 70.7(4) . . . . ?
C30 C29 C28 C24 -0.4(6) . . . . ?
C17 C10 C9 N2 -58.8(3) . . . . ?
C17 C10 C9 C8 -174.0(2) . . . . ?
C17 C18 C19 C20 0.0(5) . . . . ?
C15 C14 C13 C12 0.3(4) . . . . ?
C63 C68 C67 C66 -0.4(5) . . . . ?
C63 C64 C65 C66 0.2(5) . . . . ?
C42 C43 C72 C74 -79.3(4) . . . . ?
C42 C43 C72 C73 45.1(4) . . . . ?
C32 C31 C30 C29 -179.9(3) . . . . ?
C13 C14 C15 C16 0.1(4) . . . . ?
C55 O54 C53 N52 4.7(3) . . . . ?
C55 O54 C53 C45 -178.2(2) . . . . ?
C55 C51 C56 C57 -173.1(2) . . . . ?
C55 C51 C56 C63 60.3(3) . . . . ?
C72 C43 C42 C41 179.3(3) . . . . ?
C25 C24 C28 C29 -178.1(3) . . . . ?
C68 C63 C64 C65 -0.9(5) . . . . ?
C68 C63 C56 C57 -84.3(4) . . . . ?
C68 C63 C56 C51 39.7(4) . . . . ?
C68 C67 C66 C65 -0.3(5) . . . . ?
C58 C57 C62 C61 -0.1(4) . . . . ?
C58 C57 C56 C63 50.0(4) . . . . ?
C58 C57 C56 C51 -73.7(3) . . . . ?
C21 C20 C19 C18 1.5(5) . . . . ?
C69 C39 C40 C41 -175.8(3) . . . . ?
C8 O1 C7 N2 2.2(3) . . . . ?
C8 O1 C7 C6 -177.0(2) . . . . ?
C20 C21 C22 C17 -0.9(5) . . . . ?
C67 C66 C65 C64 0.4(5) . . . . ?
C61 C60 C59 C58 -1.5(5) . . . . ?
C22 C21 C20 C19 -1.1(5) . . . . ?
C51 N52 C53 O54 7.6(3) . . . . ?
C51 N52 C53 C45 -169.2(2) . . . . ?
C24 C23 C31 C30 -0.7(4) . . . . ?
C24 C23 C31 C32 178.7(3) . . . . ?
C40 C39 C69 C71 80.6(4) . . . . ?
C40 C39 C69 C70 -43.2(4) . . . . ?
C59 C60 C61 C62 0.7(5) . . . . ?
C19 C18 C17 C10 171.2(3) . . . . ?
C19 C18 C17 C22 -1.8(4) . . . . ?
C64 C63 C68 C67 1.0(5) . . . . ?
C64 C63 C56 C57 97.7(3) . . . . ?
C64 C63 C56 C51 -138.3(3) . . . . ?
C56 C57 C62 C61 -177.5(3) . . . . ?
C56 C57 C58 C59 176.6(3) . . . . ?
C56 C63 C68 C67 -177.0(3) . . . . ?
C56 C63 C64 C65 177.2(3) . . . . ?
C26 C25 C24 C23 -91.5(4) . . . . ?
C26 C25 C24 C28 85.9(4) . . . . ?
C27 C25 C24 C23 143.8(3) . . . . ?
C27 C25 C24 C28 -38.8(5) . . . . ?
